data_4517753
loop_
_publ_author_name
'Liu, Xin'
'Carr, Paul'
'Gardiner, Michael G.'
'Banwell, Martin G.'
'Elbanna, Ahmed H.'
'Khalil, Zeinab G.'
'Capon, Robert J.'

_publ_section_title
;
 Levoglucosenone and Its Pseudoenantiomer <i>iso</i>-Levoglucosenone as
 Scaffolds for Drug Discovery and Development.
;
_journal_issue 23
_journal_name_full 'ACS omega'
_journal_page_first 13926
_journal_page_last 13939
_journal_paper_doi 10.1021/acsomega.0c01331
_journal_volume 5
_journal_year 2020
_chemical_formula_sum 'C13 H14 Cl2 N2 O2'
_chemical_formula_weight 301.16
_space_group_crystal_system triclinic
_space_group_IT_number 1
_space_group_name_Hall 'P 1'
_space_group_name_H-M_alt 'P 1'
_symmetry_cell_setting triclinic
_symmetry_space_group_name_Hall 'P 1'
_symmetry_space_group_name_H-M 'P 1'
_atom_sites_solution_hydrogens geom
_atom_sites_solution_primary direct
_atom_sites_solution_secondary difmap
_audit_creation_date 2017-08-23
_audit_creation_method 'CrysAlisPro 1.171.38.46 (Rigaku OD, 2015)'
_audit_update_record
;
2017-08-24 # Formatted by publCIF

;
_cell_angle_alpha 112.584(3)
_cell_angle_beta 102.063(3)
_cell_angle_gamma 99.352(3)
_cell_formula_units_Z 2
_cell_length_a 8.3394(3)
_cell_length_b 9.2251(3)
_cell_length_c 10.2483(3)
_cell_measurement_reflns_used 9856
_cell_measurement_temperature 150.00(10)
_cell_measurement_theta_max 73.6000
_cell_measurement_theta_min 4.8850
_cell_volume 685.68(5)
_computing_cell_refinement 'CrysAlisPro 1.171.38.46 (Rigaku OD, 2015)'
_computing_data_collection 'CrysAlisPro 1.171.38.46 (Rigaku OD, 2015)'
_computing_data_reduction 'CrysAlisPro 1.171.38.46 (Rigaku OD, 2015)'
_computing_molecular_graphics 'SHELXLE (C. B. H&#x00C3;&#x00BC;bschle et al.,2011)'
_computing_publication_material 'publCIF (Westrip, 2010)'
_computing_structure_refinement 'SHELXL-97 (Sheldrick, 2015)'
_computing_structure_solution 'SHELXT (Sheldrick, 2015)'
_diffrn_ambient_environment N~2~
_diffrn_ambient_temperature 150.00(10)
_diffrn_detector 'CCD plate'
_diffrn_detector_area_resol_mean 8.1297
_diffrn_detector_type EosS2
_diffrn_measured_fraction_theta_full 0.9837
_diffrn_measured_fraction_theta_max 0.7972
_diffrn_measurement_details
;
List of Runs (angles in degrees, time in seconds):

  # Type    Start    End  Width  t~exp~   \w     \q     \k     \f   Frames
--------------------------------------------------------------------------
  1  \w     23.00  90.00   1.00    1.00    --   36.95-125.00 -30.00   67
  2  \w     10.00 105.00   1.00    1.00    --   36.95  77.00-150.00   95
  3  \w      1.00  76.00   1.00    1.00    --   36.95 -99.00   0.00   75
  4  \w    -30.00  54.00   1.00    1.00    --   36.95 -57.00 -30.00   84
  5  \w     18.00 106.00   1.00    1.00    --   36.95  38.00 -30.00   88
  6  \w      1.00  76.00   1.00    1.00    --   36.95 -99.00  60.00   75
  7  \w     23.00  90.00   1.00    1.00    --   36.95-125.00 -90.00   67
  8  \w     20.00 104.00   1.00    1.00    --   36.95  57.00  60.00   84
  9  \w    -30.00  54.00   1.00    1.00    --   36.95 -57.00  90.00   84
 10  \w    -30.00  54.00   1.00    1.00    --   36.95 -57.00-180.00   84
 11  \w     43.00 128.00   1.00    1.00    --  111.00 -50.00-180.00   85
 12  \w     57.00 150.00   1.00    1.00    --  111.00 178.00  30.00   93
 13  \w     43.00 138.00   1.00    1.00    --  111.00 -77.00 -30.00   95
 14  \w     43.00 138.00   1.00    1.00    --  111.00 -77.00  90.00   95
 15  \w     41.00 136.00   1.00    1.00    --  111.00 -25.00-180.00   95
 16  \w     42.00 130.00   1.00    1.00    --  111.00 -38.00  60.00   88
 17  \w     92.00 178.00   1.00    1.00    --  111.00  38.00   0.00   86
 18  \w     41.00 157.00   1.00    1.00    --  111.00 -12.00  30.00  116
 19  \w     41.00 116.00   1.00    1.00    --  111.00-111.00 -90.00   75
 20  \w     41.00 136.00   1.00    1.00    --  111.00 -25.00  90.00   95
 21  \w     41.00 116.00   1.00    1.00    --  111.00-111.00-150.00   75
 22  \w     92.00 178.00   1.00    1.00    --  111.00  38.00  30.00   86
 23  \w     42.00 130.00   1.00    1.00    --  111.00 -38.00 -30.00   88
 24  \w     41.00 116.00   1.00    1.00    --  111.00-111.00  60.00   75
 25  \w     92.00 178.00   1.00    1.00    --  111.00  38.00-120.00   86
 26  \w     43.00 138.00   1.00    1.00    --  111.00 -77.00 120.00   95
 27  \w     43.00 128.00   1.00    1.00    --  111.00 -50.00 -30.00   85
 28  \w     41.00 116.00   1.00    1.00    --  111.00-111.00 -30.00   75
 29  \w     43.00 138.00   1.00    1.00    --  111.00 -77.00 -90.00   95
 30  \w     92.00 178.00   1.00    1.00    --  111.00  38.00  60.00   86
 31  \w     44.00 131.00   1.00    1.00    --  111.00 -64.00 -90.00   87
 32  \w     42.00 130.00   1.00    1.00    --  111.00 -38.00-120.00   88
 33  \w     57.00 150.00   1.00    1.00    --  111.00 178.00 -30.00   93
 34  \w     42.00 178.00   1.00    1.00    --  111.00   5.00 165.98  136
 35  \w     42.00 146.00   1.00    1.00    --  111.00 -92.00  90.00  104
 36  \w   -104.00 -20.00   1.00    1.00    --  -36.95 -57.00-150.00   84
 37  \w     10.00 105.00   1.00    1.00    --   36.95  77.00  30.00   95
 38  \w     20.00 104.00   1.00    1.00    --   36.95  57.00  30.00   84
 39  \w     10.00 105.00   1.00    1.00    --   36.95  77.00 -30.00   95
 40  \w     10.00 105.00   1.00    1.00    --   36.95  77.00 150.00   95
 41  \w      8.00 108.00   1.00    1.00    --   36.95  19.00-120.00  100
 42  \w    -32.00  56.00   1.00    1.00    --   36.95 -38.00-120.00   88
 43  \w     20.00 104.00   1.00    1.00    --   36.95  57.00 120.00   84
 44  \w     10.00 105.00   1.00    1.00    --   36.95  77.00 120.00   95
 45  \w     10.00 105.00   1.00    1.00    --   36.95  77.00-120.00   95
 46  \w     92.00 178.00   1.00    1.00    --  111.00  38.00-150.00   86
 47  \w     92.00 178.00   1.00    1.00    --  111.00  38.00 -60.00   86
 48  \w     92.00 178.00   1.00    1.00    --  111.00  38.00-180.00   86
;
_diffrn_measurement_device 'four-circle diffractometer'
_diffrn_measurement_device_type 'SuperNova, Dual, Cu at zero, EosS2'
_diffrn_measurement_method '\w scans'
_diffrn_orient_matrix_type 'CrysAlisPro convention (1999,Acta A55,543-557)'
_diffrn_orient_matrix_UB_11 0.1254854000
_diffrn_orient_matrix_UB_12 0.0331538000
_diffrn_orient_matrix_UB_13 0.1483260000
_diffrn_orient_matrix_UB_21 -0.1476545000
_diffrn_orient_matrix_UB_22 -0.0009817000
_diffrn_orient_matrix_UB_23 0.0685837000
_diffrn_orient_matrix_UB_31 -0.0302793000
_diffrn_orient_matrix_UB_32 -0.1848289000
_diffrn_orient_matrix_UB_33 -0.0488215000
_diffrn_radiation_monochromator mirror
_diffrn_radiation_probe x-ray
_diffrn_radiation_type 'Cu K\a'
_diffrn_radiation_wavelength 1.54184
_diffrn_reflns_av_R_equivalents 0.0352
_diffrn_reflns_av_sigmaI/netI 0.0286
_diffrn_reflns_limit_h_max 10
_diffrn_reflns_limit_h_min -10
_diffrn_reflns_limit_k_max 9
_diffrn_reflns_limit_k_min -11
_diffrn_reflns_limit_l_max 12
_diffrn_reflns_limit_l_min -12
_diffrn_reflns_number 13949
_diffrn_reflns_theta_full 74.3338
_diffrn_reflns_theta_max 73.7986
_diffrn_reflns_theta_min 4.8960
_diffrn_source 'micro-focus sealed X-ray tube'
_diffrn_source_type 'SuperNova (Cu) X-ray Source'
_exptl_absorpt_coefficient_mu 4.262
_exptl_absorpt_correction_T_max 1.00000
_exptl_absorpt_correction_T_min 0.71936
_exptl_absorpt_correction_type multi-scan
_exptl_absorpt_process_details
;
CrysAlisPro 1.171.38.46 (Rigaku Oxford Diffraction, 2015)
Empirical absorption correction using spherical harmonics,
 implemented in SCALE3 ABSPACK scaling algorithm.
;
_exptl_crystal_colour yellow
_exptl_crystal_density_diffrn 1.459
_exptl_crystal_density_method 'not measured'
_exptl_crystal_description block
_exptl_crystal_F_000 312
_exptl_crystal_size_max 0.185
_exptl_crystal_size_mid 0.163
_exptl_crystal_size_min 0.090
_refine_diff_density_max 0.417
_refine_diff_density_min -0.385
_refine_diff_density_rms 0.045
_refine_ls_abs_structure_details 'Flack H D (1983), Acta Cryst. A39, 876-881'
_refine_ls_abs_structure_Flack -0.004(9)
_refine_ls_extinction_method none
_refine_ls_goodness_of_fit_ref 1.048
_refine_ls_hydrogen_treatment mixed
_refine_ls_matrix_type full
_refine_ls_number_parameters 347
_refine_ls_number_reflns 4429
_refine_ls_number_restraints 3
_refine_ls_restrained_S_all 1.048
_refine_ls_R_factor_all 0.0309
_refine_ls_R_factor_gt 0.0305
_refine_ls_shift/su_max 0.000
_refine_ls_shift/su_mean 0.000
_refine_ls_structure_factor_coef Fsqd
_refine_ls_weighting_details 'calc w=1/[\s^2^(Fo^2^)+(0.0595P)^2^+0.1609P] where P=(Fo^2^+2Fc^2^)/3'
_refine_ls_weighting_scheme calc
_refine_ls_wR_factor_gt 0.0866
_refine_ls_wR_factor_ref 0.0873
_reflns_number_gt 4363
_reflns_number_total 4429
_reflns_threshold_expression >2sigma(I)
_cod_data_source_file ao0c01331_si_010.cif
_cod_data_source_block ban17_42sn
_cod_depositor_comments 'Adding full bibliography for 4517747--4517755.cif.'
_cod_original_cell_volume 685.67(4)
_cod_database_code 4517753
_publcif_datablock.id {b49adb2c-5c23-4eaa-9b2e-757b3e6d510b}

loop_
_symmetry_equiv_pos_as_xyz
'x, y, z'

loop_
_atom_site_label
_atom_site_type_symbol
_atom_site_fract_x
_atom_site_fract_y
_atom_site_fract_z
_atom_site_U_iso_or_equiv
_atom_site_adp_type
_atom_site_occupancy
_atom_site_symmetry_multiplicity
_atom_site_calc_flag
_atom_site_refinement_flags
_atom_site_disorder_assembly
_atom_site_disorder_group
C1 C 0.5804(3) 0.2841(3) 0.9416(2) 0.0267(5) Uani 1 1 d . . .
H1 H 0.6478 0.2241 0.9844 0.032 Uiso 1 1 calc R . .
C2 C 0.6748(3) 0.3688(3) 0.8716(2) 0.0218(4) Uani 1 1 d . . .
C3 C 0.5906(3) 0.4109(3) 0.7667(2) 0.0205(4) Uani 1 1 d . . .
C4 C 0.3994(3) 0.3639(3) 0.7137(2) 0.0260(4) Uani 1 1 d . . .
H4A H 0.3574 0.2815 0.6091 0.031 Uiso 1 1 calc R . .
H4B H 0.3580 0.4606 0.7209 0.031 Uiso 1 1 calc R . .
C5 C 0.3353(3) 0.2935(3) 0.8127(3) 0.0347(6) Uani 1 1 d . . .
H5 H 0.2100 0.2409 0.7701 0.042 Uiso 1 1 calc R . .
O6 O 0.4232(2) 0.1795(2) 0.83054(18) 0.0345(4) Uani 1 1 d . . .
N9 N 0.8476(2) 0.4234(2) 0.90421(19) 0.0234(4) Uani 1 1 d . . .
H9 H 0.9249 0.4104 0.9686 0.028 Uiso 1 1 calc R . .
O8 O 0.3729(2) 0.4225(3) 0.9584(2) 0.0390(4) Uani 1 1 d . . .
C7 C 0.5122(3) 0.4016(4) 1.0530(3) 0.0346(5) Uani 1 1 d . . .
H7A H 0.4723 0.3539 1.1160 0.042 Uiso 1 1 calc R . .
H7B H 0.5997 0.5063 1.1170 0.042 Uiso 1 1 calc R . .
C10 C 0.8787(3) 0.5020(3) 0.8186(2) 0.0208(4) Uani 1 1 d . . .
C11 C 0.7190(2) 0.4975(3) 0.7312(2) 0.0190(4) Uani 1 1 d . . .
C12 C 1.0291(3) 0.5767(3) 0.8049(2) 0.0249(4) Uani 1 1 d . . .
H12 H 1.1375 0.5811 0.8611 0.030 Uiso 1 1 calc R . .
C13 C 1.0122(3) 0.6443(3) 0.7050(2) 0.0253(4) Uani 1 1 d . . .
H13 H 1.1113 0.6960 0.6912 0.030 Uiso 1 1 calc R . .
C14 C 0.8504(3) 0.6378(3) 0.6233(2) 0.0230(4) Uani 1 1 d . . .
N15 N 0.7048(2) 0.5661(2) 0.63601(18) 0.0196(3) Uani 1 1 d . . .
C16 C 0.8361(3) 0.7144(4) 0.5172(3) 0.0356(6) Uani 1 1 d . . .
H16A H 0.7157 0.6987 0.4697 0.053 Uiso 0.50 1 calc PR . .
H16B H 0.8900 0.6632 0.4416 0.053 Uiso 0.50 1 calc PR . .
H16C H 0.8932 0.8313 0.5713 0.053 Uiso 0.50 1 calc PR . .
H16D H 0.9502 0.7635 0.5187 0.053 Uiso 0.50 1 calc PR . .
H16E H 0.7759 0.7989 0.5468 0.053 Uiso 0.50 1 calc PR . .
H16F H 0.7727 0.6308 0.4171 0.053 Uiso 0.50 1 calc PR . .
C21 C 0.3815(3) 0.8486(3) 0.5334(2) 0.0250(4) Uani 1 1 d . . .
H21 H 0.4352 0.8703 0.6383 0.030 Uiso 1 1 calc R . .
C22 C 0.3240(3) 0.6719(3) 0.4307(2) 0.0214(4) Uani 1 1 d . . .
C23 C 0.1985(3) 0.6145(3) 0.2986(2) 0.0201(4) Uani 1 1 d . . .
C24 C 0.1143(3) 0.7276(3) 0.2542(2) 0.0232(4) Uani 1 1 d . . .
H24A H -0.0076 0.7020 0.2488 0.028 Uiso 1 1 calc R . .
H24B H 0.1225 0.7155 0.1558 0.028 Uiso 1 1 calc R . .
C25 C 0.2057(3) 0.9012(3) 0.3708(2) 0.0249(4) Uani 1 1 d . . .
H25 H 0.1376 0.9774 0.3588 0.030 Uiso 1 1 calc R . .
O26 O 0.2338(2) 0.9111(2) 0.51588(17) 0.0279(3) Uani 1 1 d . . .
C27 C 0.4933(3) 0.9452(3) 0.4775(3) 0.0290(5) Uani 1 1 d . . .
H27A H 0.5539 1.0561 0.5560 0.035 Uiso 1 1 calc R . .
H27B H 0.5776 0.8888 0.4416 0.035 Uiso 1 1 calc R . .
O28 O 0.3718(2) 0.9506(2) 0.35819(19) 0.0288(3) Uani 1 1 d . . .
N29 N 0.3827(2) 0.5472(2) 0.44792(19) 0.0227(4) Uani 1 1 d . . .
H29 H 0.477(4) 0.561(4) 0.516(3) 0.029(7) Uiso 1 1 d . . .
C30 C 0.2947(2) 0.4054(3) 0.3238(2) 0.0201(4) Uani 1 1 d . . .
C31 C 0.1767(2) 0.4434(3) 0.2280(2) 0.0189(4) Uani 1 1 d . . .
C32 C 0.3022(3) 0.2450(3) 0.2821(3) 0.0251(4) Uani 1 1 d . . .
H32 H 0.3778 0.2149 0.3441 0.030 Uiso 1 1 calc R . .
C33 C 0.1937(3) 0.1313(3) 0.1453(3) 0.0278(5) Uani 1 1 d . . .
H33 H 0.1955 0.0204 0.1118 0.033 Uiso 1 1 calc R . .
C34 C 0.0805(3) 0.1766(3) 0.0544(2) 0.0254(4) Uani 1 1 d . . .
N35 N 0.0697(2) 0.3302(2) 0.09513(19) 0.0218(4) Uani 1 1 d . . .
C36 C -0.0320(4) 0.0523(3) -0.0969(3) 0.0410(6) Uani 1 1 d . . .
H36A H -0.1014 0.1052 -0.1438 0.062 Uiso 0.50 1 calc PR . .
H36B H -0.1066 -0.0342 -0.0871 0.062 Uiso 0.50 1 calc PR . .
H36C H 0.0389 0.0052 -0.1580 0.062 Uiso 0.50 1 calc PR . .
H36D H -0.0113 -0.0544 -0.1155 0.062 Uiso 0.50 1 calc PR . .
H36E H -0.0062 0.0850 -0.1722 0.062 Uiso 0.50 1 calc PR . .
H36F H -0.1516 0.0456 -0.1012 0.062 Uiso 0.50 1 calc PR . .
C40 C 0.5330(4) 0.8166(4) 1.0679(3) 0.0415(6) Uani 1 1 d . . .
H40A H 0.4681 0.7026 1.0350 0.050 Uiso 1 1 calc R . .
H40B H 0.5120 0.8850 1.1608 0.050 Uiso 1 1 calc R . .
Cl41 Cl 0.46058(8) 0.88221(9) 0.93205(7) 0.04794(18) Uani 1 1 d . . .
Cl42 Cl 0.75229(9) 0.82855(10) 1.10220(9) 0.0551(2) Uani 1 1 d . . .
C50 C 0.9240(3) 0.2578(4) 0.3903(3) 0.0394(6) Uani 1 1 d . . .
H50A H 0.9789 0.2031 0.3153 0.047 Uiso 1 1 calc R . .
H50B H 0.9932 0.3722 0.4496 0.047 Uiso 1 1 calc R . .
Cl51 Cl 0.71742(10) 0.25428(10) 0.30017(8) 0.0553(2) Uani 1 1 d . . .
Cl52 Cl 0.91874(9) 0.15911(9) 0.50731(7) 0.04814(18) Uani 1 1 d . . .

loop_
_atom_site_aniso_label
_atom_site_aniso_U_11
_atom_site_aniso_U_22
_atom_site_aniso_U_33
_atom_site_aniso_U_23
_atom_site_aniso_U_13
_atom_site_aniso_U_12
C1 0.0308(11) 0.0257(11) 0.0240(10) 0.0159(9) 0.0031(8) 0.0020(10)
C2 0.0224(10) 0.0223(11) 0.0186(8) 0.0103(8) 0.0012(7) 0.0035(8)
C3 0.0203(9) 0.0222(11) 0.0170(8) 0.0099(8) 0.0010(7) 0.0029(8)
C4 0.0192(10) 0.0339(12) 0.0281(10) 0.0203(10) 0.0037(8) 0.0027(9)
C5 0.0255(11) 0.0445(15) 0.0392(12) 0.0290(12) 0.0057(9) 0.0004(11)
O6 0.0375(9) 0.0270(9) 0.0326(8) 0.0182(7) -0.0021(7) -0.0047(7)
N9 0.0231(9) 0.0267(10) 0.0208(8) 0.0137(8) -0.0002(7) 0.0079(8)
O8 0.0381(10) 0.0547(12) 0.0395(9) 0.0302(9) 0.0195(8) 0.0170(9)
C7 0.0406(13) 0.0429(15) 0.0286(11) 0.0222(11) 0.0138(10) 0.0107(12)
C10 0.0215(10) 0.0212(10) 0.0169(8) 0.0070(8) 0.0016(7) 0.0065(8)
C11 0.0198(10) 0.0200(10) 0.0155(8) 0.0080(8) 0.0014(7) 0.0051(8)
C12 0.0185(9) 0.0289(12) 0.0231(9) 0.0104(9) 0.0002(7) 0.0052(9)
C13 0.0192(10) 0.0274(12) 0.0284(10) 0.0128(9) 0.0054(8) 0.0041(9)
C14 0.0214(10) 0.0245(11) 0.0234(9) 0.0128(9) 0.0041(8) 0.0043(9)
N15 0.0183(8) 0.0219(9) 0.0184(8) 0.0107(7) 0.0022(6) 0.0041(7)
C16 0.0305(12) 0.0455(15) 0.0401(13) 0.0321(13) 0.0077(10) 0.0039(11)
C21 0.0230(10) 0.0255(12) 0.0223(9) 0.0104(9) 0.0010(8) 0.0031(9)
C22 0.0196(9) 0.0241(11) 0.0217(9) 0.0139(9) 0.0019(7) 0.0044(8)
C23 0.0193(9) 0.0214(10) 0.0202(9) 0.0122(8) 0.0013(7) 0.0050(8)
C24 0.0262(10) 0.0212(11) 0.0225(9) 0.0119(9) 0.0018(8) 0.0083(9)
C25 0.0252(10) 0.0222(11) 0.0295(10) 0.0136(9) 0.0065(8) 0.0082(9)
O26 0.0277(8) 0.0280(9) 0.0234(7) 0.0070(7) 0.0060(6) 0.0080(7)
C27 0.0231(10) 0.0246(12) 0.0359(12) 0.0153(10) 0.0018(9) 0.0012(9)
O28 0.0281(8) 0.0259(8) 0.0381(8) 0.0211(7) 0.0078(7) 0.0061(7)
N29 0.0174(8) 0.0262(10) 0.0258(8) 0.0183(8) -0.0015(7) 0.0015(7)
C30 0.0172(9) 0.0234(10) 0.0259(9) 0.0176(9) 0.0047(7) 0.0058(8)
C31 0.0174(9) 0.0213(10) 0.0207(9) 0.0138(8) 0.0023(7) 0.0044(8)
C32 0.0218(10) 0.0291(12) 0.0369(11) 0.0252(10) 0.0103(9) 0.0098(9)
C33 0.0297(11) 0.0212(11) 0.0398(12) 0.0179(10) 0.0135(10) 0.0103(9)
C34 0.0288(11) 0.0188(11) 0.0273(10) 0.0095(9) 0.0069(9) 0.0058(9)
N35 0.0222(8) 0.0207(9) 0.0228(8) 0.0116(7) 0.0028(7) 0.0062(7)
C36 0.0534(16) 0.0233(13) 0.0340(12) 0.0065(11) 0.0023(11) 0.0072(12)
C40 0.0425(15) 0.0464(16) 0.0434(14) 0.0280(13) 0.0090(11) 0.0152(13)
Cl41 0.0395(3) 0.0557(4) 0.0473(3) 0.0327(3) -0.0034(3) 0.0043(3)
Cl42 0.0397(4) 0.0488(4) 0.0599(4) 0.0134(3) -0.0049(3) 0.0193(3)
C50 0.0281(12) 0.0379(15) 0.0436(14) 0.0100(12) 0.0103(11) 0.0065(11)
Cl51 0.0473(4) 0.0622(5) 0.0439(4) 0.0123(4) 0.0016(3) 0.0256(4)
Cl52 0.0475(4) 0.0532(4) 0.0410(3) 0.0194(3) 0.0105(3) 0.0126(3)

loop_
_atom_type_symbol
_atom_type_description
_atom_type_scat_dispersion_real
_atom_type_scat_dispersion_imag
_atom_type_scat_source
C C 0.0181 0.0091 'International Tables Vol C Tables 4.2.6.8 and 6.1.1.4'
H H 0.0000 0.0000 'International Tables Vol C Tables 4.2.6.8 and 6.1.1.4'
N N 0.0311 0.0180 'International Tables Vol C Tables 4.2.6.8 and 6.1.1.4'
O O 0.0492 0.0322 'International Tables Vol C Tables 4.2.6.8 and 6.1.1.4'
Cl Cl 0.3639 0.7018 'International Tables Vol C Tables 4.2.6.8 and 6.1.1.4'

loop_
_geom_angle_atom_site_label_1
_geom_angle_atom_site_label_2
_geom_angle_atom_site_label_3
_geom_angle
_geom_angle_site_symmetry_1
_geom_angle_site_symmetry_3
_geom_angle_publ_flag
O6 C1 C2 106.68(17) . . ?
O6 C1 C7 100.1(2) . . ?
C2 C1 C7 110.8(2) . . ?
O6 C1 H1 112.8 . . ?
C2 C1 H1 112.8 . . ?
C7 C1 H1 112.8 . . ?
N9 C2 C3 111.14(19) . . ?
N9 C2 C1 127.51(19) . . ?
C3 C2 C1 121.2(2) . . ?
C2 C3 C11 106.09(18) . . ?
C2 C3 C4 120.58(19) . . ?
C11 C3 C4 133.33(18) . . ?
C3 C4 C5 107.32(18) . . ?
C3 C4 H4A 110.3 . . ?
C5 C4 H4A 110.3 . . ?
C3 C4 H4B 110.3 . . ?
C5 C4 H4B 110.3 . . ?
H4A C4 H4B 108.5 . . ?
O6 C5 O8 105.88(19) . . ?
O6 C5 C4 111.1(2) . . ?
O8 C5 C4 109.0(2) . . ?
O6 C5 H5 110.3 . . ?
O8 C5 H5 110.3 . . ?
C4 C5 H5 110.3 . . ?
C5 O6 C1 102.14(19) . . ?
C2 N9 C10 107.86(17) . . ?
C2 N9 H9 126.1 . . ?
C10 N9 H9 126.1 . . ?
C5 O8 C7 107.12(19) . . ?
O8 C7 C1 102.23(18) . . ?
O8 C7 H7A 111.3 . . ?
C1 C7 H7A 111.3 . . ?
O8 C7 H7B 111.3 . . ?
C1 C7 H7B 111.3 . . ?
H7A C7 H7B 109.2 . . ?
N9 C10 C12 132.08(19) . . ?
N9 C10 C11 108.12(18) . . ?
C12 C10 C11 119.80(19) . . ?
N15 C11 C3 130.08(18) . . ?
N15 C11 C10 123.14(19) . . ?
C3 C11 C10 106.78(17) . . ?
C13 C12 C10 116.33(19) . . ?
C13 C12 H12 121.8 . . ?
C10 C12 H12 121.8 . . ?
C12 C13 C14 121.1(2) . . ?
C12 C13 H13 119.4 . . ?
C14 C13 H13 119.4 . . ?
N15 C14 C13 122.89(19) . . ?
N15 C14 C16 117.20(19) . . ?
C13 C14 C16 119.9(2) . . ?
C14 N15 C11 116.72(17) . . ?
C14 C16 H16A 109.5 . . ?
C14 C16 H16B 109.5 . . ?
H16A C16 H16B 109.5 . . ?
C14 C16 H16C 109.5 . . ?
H16A C16 H16C 109.5 . . ?
H16B C16 H16C 109.5 . . ?
C14 C16 H16D 109.5 . . ?
H16A C16 H16D 141.1 . . ?
H16B C16 H16D 56.3 . . ?
H16C C16 H16D 56.3 . . ?
C14 C16 H16E 109.5 . . ?
H16A C16 H16E 56.3 . . ?
H16B C16 H16E 141.1 . . ?
H16C C16 H16E 56.3 . . ?
H16D C16 H16E 109.5 . . ?
C14 C16 H16F 109.5 . . ?
H16A C16 H16F 56.3 . . ?
H16B C16 H16F 56.3 . . ?
H16C C16 H16F 141.1 . . ?
H16D C16 H16F 109.5 . . ?
H16E C16 H16F 109.5 . . ?
O26 C21 C22 106.42(17) . . ?
O26 C21 C27 99.51(18) . . ?
C22 C21 C27 111.41(19) . . ?
O26 C21 H21 112.9 . . ?
C22 C21 H21 112.9 . . ?
C27 C21 H21 112.9 . . ?
C23 C22 N29 111.10(19) . . ?
C23 C22 C21 120.75(19) . . ?
N29 C22 C21 128.14(18) . . ?
C22 C23 C31 106.18(18) . . ?
C22 C23 C24 121.14(19) . . ?
C31 C23 C24 132.68(18) . . ?
C23 C24 C25 107.62(17) . . ?
C23 C24 H24A 110.2 . . ?
C25 C24 H24A 110.2 . . ?
C23 C24 H24B 110.2 . . ?
C25 C24 H24B 110.2 . . ?
H24A C24 H24B 108.5 . . ?
O26 C25 O28 105.50(17) . . ?
O26 C25 C24 111.04(18) . . ?
O28 C25 C24 110.35(18) . . ?
O26 C25 H25 110.0 . . ?
O28 C25 H25 110.0 . . ?
C24 C25 H25 110.0 . . ?
C25 O26 C21 102.28(15) . . ?
O28 C27 C21 102.77(17) . . ?
O28 C27 H27A 111.2 . . ?
C21 C27 H27A 111.2 . . ?
O28 C27 H27B 111.2 . . ?
C21 C27 H27B 111.2 . . ?
H27A C27 H27B 109.1 . . ?
C25 O28 C27 107.34(16) . . ?
C30 N29 C22 107.59(17) . . ?
C30 N29 H29 126(2) . . ?
C22 N29 H29 125(2) . . ?
N29 C30 C32 132.25(19) . . ?
N29 C30 C31 108.19(18) . . ?
C32 C30 C31 119.6(2) . . ?
N35 C31 C23 129.81(18) . . ?
N35 C31 C30 123.25(19) . . ?
C23 C31 C30 106.93(18) . . ?
C33 C32 C30 116.4(2) . . ?
C33 C32 H32 121.8 . . ?
C30 C32 H32 121.8 . . ?
C32 C33 C34 121.5(2) . . ?
C32 C33 H33 119.3 . . ?
C34 C33 H33 119.3 . . ?
N35 C34 C33 122.5(2) . . ?
N35 C34 C36 116.7(2) . . ?
C33 C34 C36 120.8(2) . . ?
C34 N35 C31 116.78(18) . . ?
C34 C36 H36A 109.5 . . ?
C34 C36 H36B 109.5 . . ?
H36A C36 H36B 109.5 . . ?
C34 C36 H36C 109.5 . . ?
H36A C36 H36C 109.5 . . ?
H36B C36 H36C 109.5 . . ?
C34 C36 H36D 109.5 . . ?
H36A C36 H36D 141.1 . . ?
H36B C36 H36D 56.3 . . ?
H36C C36 H36D 56.3 . . ?
C34 C36 H36E 109.5 . . ?
H36A C36 H36E 56.3 . . ?
H36B C36 H36E 141.1 . . ?
H36C C36 H36E 56.3 . . ?
H36D C36 H36E 109.5 . . ?
C34 C36 H36F 109.5 . . ?
H36A C36 H36F 56.3 . . ?
H36B C36 H36F 56.3 . . ?
H36C C36 H36F 141.1 . . ?
H36D C36 H36F 109.5 . . ?
H36E C36 H36F 109.5 . . ?
Cl41 C40 Cl42 111.66(17) . . ?
Cl41 C40 H40A 109.3 . . ?
Cl42 C40 H40A 109.3 . . ?
Cl41 C40 H40B 109.3 . . ?
Cl42 C40 H40B 109.3 . . ?
H40A C40 H40B 108.0 . . ?
Cl52 C50 Cl51 111.53(15) . . ?
Cl52 C50 H50A 109.3 . . ?
Cl51 C50 H50A 109.3 . . ?
Cl52 C50 H50B 109.3 . . ?
Cl51 C50 H50B 109.3 . . ?
H50A C50 H50B 108.0 . . ?

loop_
_geom_bond_atom_site_label_1
_geom_bond_atom_site_label_2
_geom_bond_distance
_geom_bond_site_symmetry_2
_geom_bond_publ_flag
C1 O6 1.437(3) . ?
C1 C2 1.487(3) . ?
C1 C7 1.524(3) . ?
C1 H1 1.0000 . ?
C2 N9 1.369(3) . ?
C2 C3 1.375(3) . ?
C3 C11 1.423(3) . ?
C3 C4 1.502(3) . ?
C4 C5 1.535(3) . ?
C4 H4A 0.9900 . ?
C4 H4B 0.9900 . ?
C5 O6 1.421(3) . ?
C5 O8 1.436(3) . ?
C5 H5 1.0000 . ?
N9 C10 1.373(3) . ?
N9 H9 0.8800 . ?
O8 C7 1.440(3) . ?
C7 H7A 0.9900 . ?
C7 H7B 0.9900 . ?
C10 C12 1.392(3) . ?
C10 C11 1.425(3) . ?
C11 N15 1.349(3) . ?
C12 C13 1.385(3) . ?
C12 H12 0.9500 . ?
C13 C14 1.410(3) . ?
C13 H13 0.9500 . ?
C14 N15 1.342(3) . ?
C14 C16 1.503(3) . ?
C16 H16A 0.9800 . ?
C16 H16B 0.9800 . ?
C16 H16C 0.9800 . ?
C16 H16D 0.9800 . ?
C16 H16E 0.9800 . ?
C16 H16F 0.9800 . ?
C21 O26 1.448(3) . ?
C21 C22 1.487(3) . ?
C21 C27 1.528(3) . ?
C21 H21 1.0000 . ?
C22 C23 1.373(3) . ?
C22 N29 1.377(3) . ?
C23 C31 1.422(3) . ?
C23 C24 1.503(3) . ?
C24 C25 1.525(3) . ?
C24 H24A 0.9900 . ?
C24 H24B 0.9900 . ?
C25 O26 1.420(3) . ?
C25 O28 1.434(3) . ?
C25 H25 1.0000 . ?
C27 O28 1.439(3) . ?
C27 H27A 0.9900 . ?
C27 H27B 0.9900 . ?
N29 C30 1.374(3) . ?
N29 H29 0.88(3) . ?
C30 C32 1.390(3) . ?
C30 C31 1.424(3) . ?
C31 N35 1.356(3) . ?
C32 C33 1.384(3) . ?
C32 H32 0.9500 . ?
C33 C34 1.412(3) . ?
C33 H33 0.9500 . ?
C34 N35 1.339(3) . ?
C34 C36 1.508(3) . ?
C36 H36A 0.9800 . ?
C36 H36B 0.9800 . ?
C36 H36C 0.9800 . ?
C36 H36D 0.9800 . ?
C36 H36E 0.9800 . ?
C36 H36F 0.9800 . ?
C40 Cl41 1.756(3) . ?
C40 Cl42 1.765(3) . ?
C40 H40A 0.9900 . ?
C40 H40B 0.9900 . ?
C50 Cl52 1.765(3) . ?
C50 Cl51 1.765(3) . ?
C50 H50A 0.9900 . ?
C50 H50B 0.9900 . ?

loop_
_publcif_info_datablock.id
_publcif_info_datablock.publ_exptl
_publcif_info_datablock.publ_geom
_publcif_info_datablock.structure
{b49adb2c-5c23-4eaa-9b2e-757b3e6d510b} y y y

loop_
_publcif_info_cif.paper_type
?
